data_4512597
loop_
_publ_author_name
'Zhang, Fengming'
'Zou, Xiaoyan'
'Yan, Pengfei'
'Sun, Jingwen'
'Hou, Guangfeng'
'Li, Guangming'

_publ_section_title
;
 Pyrazine-2,3-Carboxylate Based Ag+Homometallic and
 Ln3+--Ag+Heterometallic Coordination Frameworks: Synthesis, Structures,
 and Magnetic Properties
;
_journal_issue 3
_journal_name_full 'Crystal Growth &amp; Design'
_journal_page_first 1249
_journal_paper_doi 10.1021/cg501644z
_journal_volume 15
_journal_year 2015
_chemical_formula_moiety '2(C6 H2 Ag2 N2 O4), H2 O'
_chemical_formula_sum 'C12 H6 Ag4 N4 O9'
_chemical_formula_weight 781.69
_chemical_name_systematic
; 
 ? 
;
_space_group_IT_number 15
_symmetry_cell_setting monoclinic
_symmetry_space_group_name_Hall '-C 2yc'
_symmetry_space_group_name_H-M 'C 1 2/c 1'
_atom_sites_solution_hydrogens geom
_atom_sites_solution_primary direct
_atom_sites_solution_secondary difmap
_audit_creation_method SHELXL-97
_cell_angle_alpha 90.00
_cell_angle_beta 91.536(9)
_cell_angle_gamma 90.00
_cell_formula_units_Z 4
_cell_length_a 11.2970(11)
_cell_length_b 9.6083(10)
_cell_length_c 14.7567(15)
_cell_measurement_reflns_used 1290
_cell_measurement_temperature 293(2)
_cell_measurement_theta_max 28.9998
_cell_measurement_theta_min 3.0796
_cell_volume 1601.2(3)
_computing_structure_refinement 'SHELXL-97 (Sheldrick, 1997)'
_computing_structure_solution 'SHELXS-97 (Sheldrick, 1990)'
_diffrn_ambient_temperature 293(2)
_diffrn_detector_area_resol_mean 16.1954
_diffrn_measured_fraction_theta_full 0.998
_diffrn_measured_fraction_theta_max 0.848
_diffrn_measurement_device_type 'Xcalibur, Eos'
_diffrn_measurement_method '\w scans'
_diffrn_radiation_monochromator graphite
_diffrn_radiation_source 'fine-focus sealed tube'
_diffrn_radiation_type MoK\a
_diffrn_radiation_wavelength 0.71073
_diffrn_reflns_av_R_equivalents 0.0268
_diffrn_reflns_av_sigmaI/netI 0.0486
_diffrn_reflns_limit_h_max 7
_diffrn_reflns_limit_h_min -15
_diffrn_reflns_limit_k_max 11
_diffrn_reflns_limit_k_min -12
_diffrn_reflns_limit_l_max 19
_diffrn_reflns_limit_l_min -20
_diffrn_reflns_number 3227
_diffrn_reflns_theta_full 25.00
_diffrn_reflns_theta_max 29.06
_diffrn_reflns_theta_min 3.09
_exptl_absorpt_coefficient_mu 4.885
_exptl_absorpt_correction_T_max 0.5087
_exptl_absorpt_correction_T_min 0.4906
_exptl_absorpt_correction_type multi-scan
_exptl_absorpt_process_details
;
CrysAlisPro, Agilent Technologies,
Version 1.171.35.21 (release 20-01-2012 CrysAlis171 .NET)
(compiled Jan 23 2012,18:06:46)
Empirical absorption correction using spherical harmonics,
 implemented in SCALE3 ABSPACK scaling algorithm.
;
_exptl_crystal_colour yellow
_exptl_crystal_density_diffrn 3.243
_exptl_crystal_density_method 'not measured'
_exptl_crystal_description block
_exptl_crystal_F_000 1464
_exptl_crystal_size_max 0.17
_exptl_crystal_size_mid 0.17
_exptl_crystal_size_min 0.16
_refine_diff_density_max 0.936
_refine_diff_density_min -0.820
_refine_diff_density_rms 0.179
_refine_ls_extinction_coef 0.00315(18)
_refine_ls_extinction_expression Fc^*^=kFc[1+0.001xFc^2^\l^3^/sin(2\q)]^-1/4^
_refine_ls_extinction_method SHELXL
_refine_ls_goodness_of_fit_ref 1.182
_refine_ls_hydrogen_treatment mixed
_refine_ls_matrix_type full
_refine_ls_number_parameters 136
_refine_ls_number_reflns 1817
_refine_ls_number_restraints 1
_refine_ls_restrained_S_all 1.181
_refine_ls_R_factor_all 0.0469
_refine_ls_R_factor_gt 0.0375
_refine_ls_shift/su_max 0.001
_refine_ls_shift/su_mean 0.000
_refine_ls_structure_factor_coef Fsqd
_refine_ls_weighting_details 'calc w=1/[\s^2^(Fo^2^)+(0.0360P)^2^+0.0000P] where P=(Fo^2^+2Fc^2^)/3'
_refine_ls_weighting_scheme calc
_refine_ls_wR_factor_gt 0.0917
_refine_ls_wR_factor_ref 0.0970
_reflns_number_gt 1513
_reflns_number_total 1817
_reflns_threshold_expression >2sigma(I)
_cod_data_source_file cg501644z_si_002.cif
_cod_data_source_block Ag
_cod_depositor_comments 'Adding full bibliography for 4512597--4512602.cif.'
_cod_original_sg_symbol_H-M 'C 2/c'
_cod_database_code 4512597

loop_
_symmetry_equiv_pos_as_xyz
'x, y, z'
'-x, y, -z+1/2'
'x+1/2, y+1/2, z'
'-x+1/2, y+1/2, -z+1/2'
'-x, -y, -z'
'x, -y, z-1/2'
'-x+1/2, -y+1/2, -z'
'x+1/2, -y+1/2, z-1/2'

loop_
_atom_site_label
_atom_site_type_symbol
_atom_site_fract_x
_atom_site_fract_y
_atom_site_fract_z
_atom_site_U_iso_or_equiv
_atom_site_adp_type
_atom_site_occupancy
_atom_site_symmetry_multiplicity
_atom_site_calc_flag
_atom_site_refinement_flags
Ag1 Ag 0.56263(5) 0.70122(6) 0.56813(3) 0.0362(2) Uani 1 1 d .
Ag2 Ag 0.61586(5) 0.76451(6) 0.28973(3) 0.0373(2) Uani 1 1 d .
C1 C 0.8523(5) 0.3972(6) 0.4984(3) 0.0184(11) Uani 1 1 d .
C2 C 0.7557(5) 0.4885(6) 0.4965(3) 0.0201(12) Uani 1 1 d .
C3 C 0.7513(5) 0.4790(6) 0.6511(4) 0.0267(13) Uani 1 1 d .
H3 H 0.7183 0.5057 0.7055 0.032 Uiso 1 1 calc R
C4 C 0.7048(6) 0.5538(7) 0.4100(4) 0.0260(13) Uani 1 1 d .
C5 C 0.9076(5) 0.3497(6) 0.4116(4) 0.0221(12) Uani 1 1 d .
C12 C 0.8481(5) 0.3881(7) 0.6530(4) 0.0249(13) Uani 1 1 d .
H12 H 0.8782 0.3553 0.7082 0.030 Uiso 1 1 calc R
N1 N 0.8978(4) 0.3481(5) 0.5762(3) 0.0218(10) Uani 1 1 d .
N2 N 0.7049(4) 0.5284(5) 0.5734(3) 0.0223(10) Uani 1 1 d .
O1 O 0.7660(4) 0.6457(5) 0.3751(3) 0.0360(11) Uani 1 1 d .
O2 O 0.6046(4) 0.5174(5) 0.3838(3) 0.0389(12) Uani 1 1 d .
O3 O 0.8398(4) 0.3466(5) 0.3431(3) 0.0398(12) Uani 1 1 d .
O4 O 1.0144(4) 0.3166(5) 0.4164(3) 0.0369(12) Uani 1 1 d .
O5 O 0.5000 0.6414(8) 0.7500 0.0400(16) Uani 1 2 d SD
H51 H 0.457(6) 0.590(6) 0.715(4) 0.060 Uiso 1 1 d D

loop_
_atom_site_aniso_label
_atom_site_aniso_U_11
_atom_site_aniso_U_22
_atom_site_aniso_U_33
_atom_site_aniso_U_23
_atom_site_aniso_U_13
_atom_site_aniso_U_12
Ag1 0.0318(3) 0.0449(4) 0.0320(3) 0.0083(2) 0.0038(2) 0.0211(2)
Ag2 0.0368(3) 0.0547(4) 0.0206(3) 0.0115(2) 0.0033(2) 0.0119(3)
C1 0.021(3) 0.018(3) 0.016(3) -0.001(2) -0.003(2) -0.004(2)
C2 0.024(3) 0.020(3) 0.016(3) 0.001(2) -0.004(2) -0.001(2)
C3 0.032(3) 0.031(3) 0.017(3) 0.000(3) 0.004(2) 0.002(3)
C4 0.036(4) 0.028(3) 0.015(3) -0.003(3) -0.001(2) 0.007(3)
C5 0.027(3) 0.015(3) 0.024(3) 0.000(2) -0.001(2) -0.003(3)
C12 0.029(3) 0.030(3) 0.016(3) 0.002(3) -0.001(2) 0.003(3)
N1 0.024(2) 0.023(3) 0.019(2) 0.001(2) -0.0014(19) 0.008(2)
N2 0.018(2) 0.029(3) 0.020(2) -0.001(2) 0.0013(18) 0.003(2)
O1 0.037(3) 0.040(3) 0.030(2) 0.017(2) -0.007(2) -0.003(2)
O2 0.032(2) 0.045(3) 0.039(3) 0.004(2) -0.015(2) 0.003(2)
O3 0.036(3) 0.063(3) 0.020(2) -0.013(2) -0.0031(19) 0.010(3)
O4 0.029(2) 0.057(3) 0.025(2) 0.005(2) 0.0051(18) 0.023(2)
O5 0.041(4) 0.041(4) 0.038(4) 0.000 -0.008(3) 0.000

loop_
_atom_type_symbol
_atom_type_description
_atom_type_scat_dispersion_real
_atom_type_scat_dispersion_imag
_atom_type_scat_source
C C 0.0033 0.0016 'International Tables Vol C Tables 4.2.6.8 and 6.1.1.4'
H H 0.0000 0.0000 'International Tables Vol C Tables 4.2.6.8 and 6.1.1.4'
N N 0.0061 0.0033 'International Tables Vol C Tables 4.2.6.8 and 6.1.1.4'
O O 0.0106 0.0060 'International Tables Vol C Tables 4.2.6.8 and 6.1.1.4'
Ag Ag -0.8971 1.1015 'International Tables Vol C Tables 4.2.6.8 and 6.1.1.4'

loop_
_geom_angle_atom_site_label_1
_geom_angle_atom_site_label_2
_geom_angle_atom_site_label_3
_geom_angle
_geom_angle_site_symmetry_1
_geom_angle_site_symmetry_3
N2 Ag1 N1 169.93(17) . 3_455
N2 Ag1 O4 118.39(15) . 3_455
N1 Ag1 O4 68.27(15) 3_455 3_455
N2 Ag1 O1 83.24(16) . 7_666
N1 Ag1 O1 103.46(17) 3_455 7_666
O4 Ag1 O1 100.39(15) 3_455 7_666
O3 Ag2 O4 142.28(18) 4_655 3_455
O3 Ag2 O1 118.13(17) 4_655 .
O4 Ag2 O1 92.21(15) 3_455 .
O3 Ag2 Ag2 81.97(11) 4_655 2_655
O4 Ag2 Ag2 81.95(11) 3_455 2_655
O1 Ag2 Ag2 148.82(11) . 2_655
N1 C1 C2 121.5(5) . .
N1 C1 C5 117.7(5) . .
C2 C1 C5 120.8(5) . .
N2 C2 C1 120.8(5) . .
N2 C2 C4 115.6(5) . .
C1 C2 C4 123.5(5) . .
N2 C3 C12 121.8(5) . .
N2 C3 H3 119.1 . .
C12 C3 H3 119.1 . .
O2 C4 O1 126.0(6) . .
O2 C4 C2 117.9(5) . .
O1 C4 C2 116.0(5) . .
O4 C5 O3 127.6(6) . .
O4 C5 C1 116.7(5) . .
O3 C5 C1 115.7(5) . .
N1 C12 C3 120.7(5) . .
N1 C12 H12 119.7 . .
C3 C12 H12 119.7 . .
C1 N1 C12 117.9(5) . .
C1 N1 Ag1 117.4(4) . 3_545
C12 N1 Ag1 124.7(4) . 3_545
C3 N2 C2 117.3(5) . .
C3 N2 Ag1 122.7(4) . .
C2 N2 Ag1 119.3(4) . .
C4 O1 Ag2 99.4(4) . .
C4 O1 Ag1 134.4(4) . 7_666
Ag2 O1 Ag1 114.90(19) . 7_666
C5 O3 Ag2 125.7(4) . 4_645
C5 O4 Ag2 121.1(4) . 3_545
C5 O4 Ag1 110.2(4) . 3_545
Ag2 O4 Ag1 121.75(17) 3_545 3_545

loop_
_geom_bond_atom_site_label_1
_geom_bond_atom_site_label_2
_geom_bond_distance
_geom_bond_site_symmetry_2
Ag1 N2 2.311(5) .
Ag1 N1 2.342(5) 3_455
Ag1 O4 2.544(4) 3_455
Ag1 O1 2.554(5) 7_666
Ag2 O3 2.184(4) 4_655
Ag2 O4 2.275(4) 3_455
Ag2 O1 2.378(4) .
Ag2 Ag2 2.8395(11) 2_655
C1 N1 1.331(7) .
C1 C2 1.400(7) .
C1 C5 1.512(8) .
C2 N2 1.342(7) .
C2 C4 1.521(7) .
C3 N2 1.335(7) .
C3 C12 1.400(8) .
C3 H3 0.9300 .
C4 O2 1.237(7) .
C4 O1 1.242(7) .
C5 O4 1.247(7) .
C5 O3 1.251(7) .
C12 N1 1.335(7) .
C12 H12 0.9300 .
N1 Ag1 2.342(5) 3_545
O1 Ag1 2.554(4) 7_666
O3 Ag2 2.184(4) 4_645
O4 Ag2 2.275(4) 3_545
O4 Ag1 2.544(4) 3_545
O5 H51 0.851(10) .

loop_
_geom_hbond_atom_site_label_D
_geom_hbond_atom_site_label_H
_geom_hbond_atom_site_label_A
_geom_hbond_distance_DH
_geom_hbond_distance_HA
_geom_hbond_distance_DA
_geom_hbond_angle_DHA
_geom_hbond_site_symmetry_A
O5 H51 O2 0.851(10) 1.91(2) 2.738(6) 165(8) 5_666
